data_1540730
loop_
_publ_author_name
'Yap, Wai-Sum'
'Gan, Chew-Yan'
'Sim, Kae-Shin'
'Lim, Siew-Huah'
'Low, Yun-Yee'
'Kam, Toh-Seok'

_publ_section_title
;
 Aspidofractinine and Eburnane Alkaloids from a North Borneo Kopsia.
 Ring-Contracted, Additional Ring-Fused, and Paucidactine-Type
 Aspidofractinine Alkaloids from K. pauciflora.
;
_journal_issue 1
_journal_name_full 'Journal of natural products'
_journal_page_first 230
_journal_page_last 239
_journal_paper_doi 10.1021/acs.jnatprod.5b00992
_journal_volume 79
_journal_year 2016
_chemical_absolute_configuration ad
_chemical_formula_moiety 'C24 H26 N2 O3, C H2 Cl2'
_chemical_formula_sum 'C25 H28 Cl2 N2 O3'
_chemical_formula_weight 475.39
_chemical_melting_point 542.0(10)
_chemical_name_common Paucidirisine
_space_group_crystal_system orthorhombic
_space_group_IT_number 19
_space_group_name_Hall 'P 2ac 2ab'
_space_group_name_H-M_alt 'P 21 21 21'
_symmetry_space_group_name_Hall 'P 2ac 2ab'
_symmetry_space_group_name_H-M 'P 21 21 21'
_atom_sites_solution_hydrogens mixed
_audit_creation_method SHELXL-2014/7
_cell_angle_alpha 90
_cell_angle_beta 90
_cell_angle_gamma 90
_cell_formula_units_Z 4
_cell_length_a 6.6620(4)
_cell_length_b 9.8110(5)
_cell_length_c 34.4440(18)
_cell_measurement_reflns_used 1038
_cell_measurement_temperature 100(2)
_cell_measurement_theta_max 23.57
_cell_measurement_theta_min 2.73
_cell_volume 2251.3(2)
_computing_cell_refinement 'SAINT (Bruker, 2007)'
_computing_data_collection 'APEX2 (Bruker, 2007)'
_computing_data_reduction 'SAINT (Bruker, 2007)'
_computing_molecular_graphics 'X-SEED (Barbour, 2001)'
_computing_publication_material 'enCIFer (Allen et al., 2004)'
_computing_structure_refinement 'SHELXL-2014/7 (Sheldrick, 2014)'
_computing_structure_solution 'SHELXS97 (Sheldrick, 2008)'
_diffrn_ambient_temperature 100(2)
_diffrn_measured_fraction_theta_full 1.000
_diffrn_measured_fraction_theta_max 0.999
_diffrn_measurement_device_type 'Bruker APEX-II CCD'
_diffrn_measurement_method '\w scans'
_diffrn_radiation_type MoK\a
_diffrn_radiation_wavelength 0.71073
_diffrn_reflns_av_R_equivalents 0.1662
_diffrn_reflns_av_unetI/netI 0.1463
_diffrn_reflns_laue_measured_fraction_full 1.000
_diffrn_reflns_laue_measured_fraction_max 0.999
_diffrn_reflns_limit_h_max 8
_diffrn_reflns_limit_h_min -8
_diffrn_reflns_limit_k_max 12
_diffrn_reflns_limit_k_min -12
_diffrn_reflns_limit_l_max 42
_diffrn_reflns_limit_l_min -42
_diffrn_reflns_number 19611
_diffrn_reflns_point_group_measured_fraction_full 1.000
_diffrn_reflns_point_group_measured_fraction_max 0.998
_diffrn_reflns_theta_full 25.005
_diffrn_reflns_theta_max 26.384
_diffrn_reflns_theta_min 1.182
_diffrn_source 'fine-focus sealed tube'
_exptl_absorpt_coefficient_mu 0.319
_exptl_absorpt_correction_T_max 0.9936
_exptl_absorpt_correction_T_min 0.8775
_exptl_absorpt_correction_type multi-scan
_exptl_absorpt_process_details 'SADABS (Bruker 2007)'
_exptl_crystal_colour colourless
_exptl_crystal_density_diffrn 1.403
_exptl_crystal_density_method 'not measured'
_exptl_crystal_description needle
_exptl_crystal_F_000 1000
_exptl_crystal_size_max 0.420
_exptl_crystal_size_mid 0.040
_exptl_crystal_size_min 0.020
_refine_diff_density_max 0.349
_refine_diff_density_min -0.355
_refine_diff_density_rms 0.073
_refine_ls_abs_structure_details
;
 Flack x determined using 814 quotients [(I+)-(I-)]/[(I+)+(I-)]
 (Parsons, Flack and Wagner, Acta Cryst. B69 (2013) 249-259).
;
_refine_ls_abs_structure_Flack 0.01(6)
_refine_ls_extinction_method none
_refine_ls_goodness_of_fit_ref 0.853
_refine_ls_hydrogen_treatment mixed
_refine_ls_matrix_type full
_refine_ls_number_parameters 294
_refine_ls_number_reflns 4609
_refine_ls_number_restraints 0
_refine_ls_restrained_S_all 0.853
_refine_ls_R_factor_all 0.1258
_refine_ls_R_factor_gt 0.0600
_refine_ls_shift/su_max <0.001
_refine_ls_shift/su_mean <0.001
_refine_ls_structure_factor_coef Fsqd
_refine_ls_weighting_details 'w=1/[\s^2^(Fo^2^)+(0.1000P)^2^] where P=(Fo^2^+2Fc^2^)/3'
_refine_ls_weighting_scheme calc
_refine_ls_wR_factor_gt 0.1277
_refine_ls_wR_factor_ref 0.1664
_reflns_Friedel_coverage 0.720
_reflns_friedel_fraction_full 1.000
_reflns_friedel_fraction_max 0.997
_reflns_number_gt 2773
_reflns_number_total 4609
_reflns_threshold_expression 'I > 2\s(I)'
_cod_data_source_file np5b00992_si_003.cif
_cod_data_source_block Paucidirisine
_cod_depositor_comments
;
The following automatic conversions were performed:

'_chemical_melting_point' value '541-543' was changed to '542.0(10)'
- the average value was taken and precision was estimated.

Automatic conversion script
Id: cif_fix_values 4268 2015-11-12 08:31:59Z antanas 

 Adding full bibliography for 1540726--1540731.cif.
;
_cod_database_code 1540730
_shelx_shelxl_version_number 2014/7
_shelx_space_group_comment
;
The symmetry employed for this shelxl refinement is uniquely defined
by the following loop, which should always be used as a source of
symmetry information in preference to the above space-group names.
They are only intended as comments.
;
_shelx_estimated_absorpt_t_min 0.878
_shelx_estimated_absorpt_t_max 0.994

loop_
_space_group_symop_operation_xyz
'x, y, z'
'-x+1/2, -y, z+1/2'
'-x, y+1/2, -z+1/2'
'x+1/2, -y+1/2, -z'

loop_
_atom_site_label
_atom_site_type_symbol
_atom_site_fract_x
_atom_site_fract_y
_atom_site_fract_z
_atom_site_U_iso_or_equiv
_atom_site_adp_type
_atom_site_occupancy
_atom_site_site_symmetry_order
_atom_site_calc_flag
_atom_site_refinement_flags_posn
_atom_site_refinement_flags_adp
C2 C 0.9625(11) 0.0213(7) 0.0970(2) 0.0181(16) Uani 1 1 d . .
C3 C 0.5156(11) 0.2665(7) 0.17660(19) 0.0155(15) Uani 1 1 d . .
C5 C 0.5460(10) 0.2880(7) 0.10484(19) 0.0157(15) Uani 1 1 d . .
H5A H 0.5901 0.3803 0.0970 0.019 Uiso 1 1 calc R U
H5B H 0.3980 0.2823 0.1029 0.019 Uiso 1 1 calc R U
C6 C 0.6469(9) 0.1787(7) 0.08044(19) 0.0148(15) Uani 1 1 d . .
H6A H 0.6629 0.2091 0.0532 0.018 Uiso 1 1 calc R U
H6B H 0.5684 0.0930 0.0808 0.018 Uiso 1 1 calc R U
C7 C 0.8531(9) 0.1592(7) 0.10016(19) 0.0152(15) Uani 1 1 d . .
C8 C 1.0013(9) 0.2502(7) 0.07893(19) 0.0144(15) Uani 1 1 d . .
C9 C 1.0244(10) 0.3903(7) 0.0782(2) 0.0160(15) Uani 1 1 d . .
H9 H 0.9517 0.4466 0.0958 0.019 Uiso 1 1 calc R U
C10 C 1.1572(10) 0.4478(7) 0.0512(2) 0.0193(16) Uani 1 1 d . .
H10 H 1.1745 0.5438 0.0502 0.023 Uiso 1 1 calc R U
C11 C 1.2629(10) 0.3651(7) 0.0260(2) 0.0191(16) Uani 1 1 d . .
H11 H 1.3533 0.4053 0.0080 0.023 Uiso 1 1 calc R U
C12 C 1.2398(10) 0.2240(7) 0.02632(19) 0.0173(16) Uani 1 1 d . .
H12 H 1.3114 0.1682 0.0085 0.021 Uiso 1 1 calc R U
C13 C 1.1094(9) 0.1667(7) 0.05339(19) 0.0154(15) Uani 1 1 d . .
C14 C 0.6148(11) 0.2097(7) 0.21275(19) 0.0161(15) Uani 1 1 d . .
H14 H 0.7320 0.2681 0.2200 0.019 Uiso 1 1 calc R U
C15 C 0.6868(11) 0.0650(7) 0.20452(18) 0.0169(15) Uani 1 1 d . .
H15A H 0.5691 0.0034 0.2046 0.020 Uiso 1 1 calc R U
H15B H 0.7766 0.0361 0.2259 0.020 Uiso 1 1 calc R U
C16 C 0.8223(11) -0.1023(7) 0.1052(2) 0.0185(16) Uani 1 1 d . .
H16 H 0.9114 -0.1784 0.1138 0.022 Uiso 1 1 calc R U
C17 C 0.6956(11) -0.0621(6) 0.14066(19) 0.0168(14) Uani 1 1 d . .
H17A H 0.5640 -0.0271 0.1318 0.020 Uiso 1 1 calc R U
H17B H 0.6708 -0.1440 0.1567 0.020 Uiso 1 1 calc R U
C18 C 1.1207(10) 0.0139(7) 0.1297(2) 0.0179(16) Uani 1 1 d . .
H18A H 1.2073 -0.0668 0.1257 0.021 Uiso 1 1 calc R U
H18B H 1.2068 0.0961 0.1287 0.021 Uiso 1 1 calc R U
C19 C 1.0202(10) 0.0044(7) 0.1701(2) 0.0167(15) Uani 1 1 d . .
H19A H 1.0283 -0.0901 0.1800 0.020 Uiso 1 1 calc R U
H19B H 1.0895 0.0653 0.1887 0.020 Uiso 1 1 calc R U
C20 C 0.7994(11) 0.0475(6) 0.16568(19) 0.0160(14) Uani 1 1 d . .
C21 C 0.8089(10) 0.1856(6) 0.14343(18) 0.0137(14) Uani 1 1 d . .
H21 H 0.9148 0.2456 0.1549 0.016 Uiso 1 1 calc R U
C22 C 0.3249(10) 0.3137(7) 0.18370(19) 0.0152(15) Uani 1 1 d . .
H22 H 0.2404 0.3562 0.1651 0.018 Uiso 1 1 calc R U
C23 C 0.2728(11) 0.2893(6) 0.2235(2) 0.0173(16) Uani 1 1 d . .
C24 C 0.4488(10) 0.2232(7) 0.2439(2) 0.0192(16) Uani 1 1 d . .
H24A H 0.4108 0.1325 0.2541 0.023 Uiso 1 1 calc R U
H24B H 0.4954 0.2806 0.2658 0.023 Uiso 1 1 calc R U
C25 C 0.6992(11) -0.1578(7) 0.07162(19) 0.0186(15) Uani 1 1 d . .
C26 C 0.7088(12) -0.3111(8) 0.0187(2) 0.0324(19) Uani 1 1 d . .
H26A H 0.5900 -0.3592 0.0284 0.049 Uiso 1 1 calc R U
H26B H 0.7993 -0.3763 0.0061 0.049 Uiso 1 1 calc R U
H26C H 0.6675 -0.2418 -0.0002 0.049 Uiso 1 1 calc R U
C27 C 0.0245(13) 0.6073(8) 0.1941(2) 0.029(2) Uani 1 1 d . .
H27A H 0.0695 0.5274 0.2094 0.035 Uiso 1 1 calc R U
H27B H -0.0022 0.6829 0.2124 0.035 Uiso 1 1 calc R U
Cl1 Cl 0.2179(3) 0.65631(18) 0.16120(6) 0.0331(5) Uani 1 1 d . .
Cl2 Cl -0.1989(3) 0.56572(19) 0.16904(6) 0.0316(5) Uani 1 1 d . .
H1 H 1.160(11) -0.035(7) 0.054(2) 0.02(2) Uiso 1 1 d . .
N1 N 1.0582(9) 0.0286(6) 0.05843(17) 0.0152(13) Uani 1 1 d . .
N4 N 0.6151(8) 0.2547(5) 0.14394(15) 0.0136(12) Uani 1 1 d . .
O23 O 0.1098(7) 0.3151(5) 0.23967(14) 0.0198(11) Uani 1 1 d . .
O25 O 0.5261(7) -0.1345(5) 0.06466(15) 0.0269(13) Uani 1 1 d . .
O26 O 0.8117(8) -0.2462(5) 0.05076(14) 0.0259(12) Uani 1 1 d . .

loop_
_atom_site_aniso_label
_atom_site_aniso_U_11
_atom_site_aniso_U_22
_atom_site_aniso_U_33
_atom_site_aniso_U_23
_atom_site_aniso_U_13
_atom_site_aniso_U_12
C2 0.019(4) 0.018(3) 0.018(4) -0.005(3) -0.003(3) 0.002(3)
C3 0.018(4) 0.014(3) 0.015(4) 0.000(3) 0.001(3) -0.006(3)
C5 0.010(3) 0.023(4) 0.014(4) 0.002(3) -0.003(3) 0.000(3)
C6 0.014(4) 0.020(4) 0.010(3) 0.001(3) 0.000(3) 0.004(3)
C7 0.012(4) 0.019(3) 0.014(4) 0.004(3) 0.002(3) 0.001(3)
C8 0.004(3) 0.028(4) 0.011(3) 0.004(3) -0.004(3) 0.000(3)
C9 0.008(3) 0.030(4) 0.010(3) 0.002(3) -0.005(3) 0.003(3)
C10 0.016(4) 0.021(4) 0.021(4) 0.003(3) -0.001(3) 0.000(3)
C11 0.014(4) 0.030(4) 0.014(3) 0.003(3) -0.001(3) 0.003(3)
C12 0.009(4) 0.034(4) 0.009(3) -0.004(3) -0.001(3) 0.004(3)
C13 0.005(3) 0.025(4) 0.016(4) -0.004(3) -0.004(3) 0.006(3)
C14 0.016(4) 0.019(4) 0.014(4) 0.001(3) -0.002(3) 0.001(3)
C15 0.015(4) 0.022(4) 0.013(3) 0.002(3) -0.001(3) 0.001(3)
C16 0.016(4) 0.018(3) 0.021(4) 0.001(3) 0.000(3) -0.002(3)
C17 0.013(3) 0.016(3) 0.022(4) 0.003(3) -0.001(3) 0.001(3)
C18 0.011(4) 0.022(4) 0.022(4) 0.000(3) -0.001(3) 0.003(3)
C19 0.015(4) 0.019(3) 0.016(4) -0.002(3) -0.003(3) 0.003(3)
C20 0.012(3) 0.014(3) 0.022(4) 0.000(3) -0.001(3) 0.002(3)
C21 0.008(3) 0.016(3) 0.017(3) -0.002(3) 0.000(3) -0.003(3)
C22 0.013(3) 0.019(3) 0.014(3) -0.001(3) -0.001(3) 0.003(3)
C23 0.021(4) 0.012(3) 0.019(4) -0.003(3) -0.004(3) -0.001(3)
C24 0.021(4) 0.021(4) 0.016(4) 0.001(3) 0.007(3) 0.002(3)
C25 0.020(4) 0.019(3) 0.017(4) 0.002(3) 0.003(3) -0.002(3)
C26 0.023(4) 0.041(5) 0.033(5) -0.019(4) -0.002(4) -0.003(4)
C27 0.035(5) 0.029(4) 0.022(4) 0.002(3) 0.000(4) 0.000(4)
Cl1 0.0330(11) 0.0233(9) 0.0431(12) 0.0039(9) 0.0038(10) 0.0049(9)
Cl2 0.0370(11) 0.0293(9) 0.0286(11) -0.0054(8) 0.0052(10) -0.0023(9)
N1 0.013(3) 0.015(3) 0.017(3) -0.002(2) 0.002(3) 0.004(3)
N4 0.011(3) 0.019(3) 0.010(3) 0.001(2) 0.000(2) 0.001(2)
O23 0.015(3) 0.023(3) 0.021(3) -0.001(2) 0.003(2) 0.001(2)
O25 0.017(3) 0.035(3) 0.028(3) -0.008(2) -0.007(2) 0.004(2)
O26 0.020(3) 0.029(3) 0.028(3) -0.013(2) -0.004(3) 0.000(2)

loop_
_atom_type_symbol
_atom_type_description
_atom_type_scat_dispersion_real
_atom_type_scat_dispersion_imag
_atom_type_scat_source
C C 0.0033 0.0016 'International Tables Vol C Tables 4.2.6.8 and 6.1.1.4'
H H 0.0000 0.0000 'International Tables Vol C Tables 4.2.6.8 and 6.1.1.4'
N N 0.0061 0.0033 'International Tables Vol C Tables 4.2.6.8 and 6.1.1.4'
O O 0.0106 0.0060 'International Tables Vol C Tables 4.2.6.8 and 6.1.1.4'
Cl Cl 0.1484 0.1585 'International Tables Vol C Tables 4.2.6.8 and 6.1.1.4'

loop_
_geom_angle_atom_site_label_1
_geom_angle_atom_site_label_2
_geom_angle_atom_site_label_3
_geom_angle
N1 C2 C7 103.1(5)
N1 C2 C16 117.4(6)
C7 C2 C16 112.8(6)
N1 C2 C18 111.4(6)
C7 C2 C18 108.1(5)
C16 C2 C18 103.9(6)
N4 C3 C22 130.6(6)
N4 C3 C14 116.8(6)
C22 C3 C14 112.4(6)
N4 C5 C6 102.3(5)
N4 C5 H5A 111.3
C6 C5 H5A 111.3
N4 C5 H5B 111.3
C6 C5 H5B 111.3
H5A C5 H5B 109.2
C5 C6 C7 103.7(5)
C5 C6 H6A 111.0
C7 C6 H6A 111.0
C5 C6 H6B 111.0
C7 C6 H6B 111.0
H6A C6 H6B 109.0
C8 C7 C2 100.0(5)
C8 C7 C21 119.4(6)
C2 C7 C21 107.9(5)
C8 C7 C6 107.1(5)
C2 C7 C6 119.9(6)
C21 C7 C6 103.6(5)
C9 C8 C13 120.9(6)
C9 C8 C7 131.6(6)
C13 C8 C7 107.0(6)
C8 C9 C10 118.7(7)
C8 C9 H9 120.6
C10 C9 H9 120.6
C11 C10 C9 120.2(7)
C11 C10 H10 119.9
C9 C10 H10 119.9
C10 C11 C12 121.5(7)
C10 C11 H11 119.3
C12 C11 H11 119.3
C13 C12 C11 118.4(6)
C13 C12 H12 120.8
C11 C12 H12 120.8
C12 C13 C8 120.4(6)
C12 C13 N1 128.4(6)
C8 C13 N1 111.1(6)
C3 C14 C15 109.1(5)
C3 C14 C24 103.1(6)
C15 C14 C24 115.7(6)
C3 C14 H14 109.6
C15 C14 H14 109.6
C24 C14 H14 109.6
C14 C15 C20 114.7(5)
C14 C15 H15A 108.6
C20 C15 H15A 108.6
C14 C15 H15B 108.6
C20 C15 H15B 108.6
H15A C15 H15B 107.6
C25 C16 C2 117.7(6)
C25 C16 C17 113.6(6)
C2 C16 C17 105.9(5)
C25 C16 H16 106.3
C2 C16 H16 106.3
C17 C16 H16 106.3
C20 C17 C16 112.1(6)
C20 C17 H17A 109.2
C16 C17 H17A 109.2
C20 C17 H17B 109.2
C16 C17 H17B 109.2
H17A C17 H17B 107.9
C19 C18 C2 111.4(6)
C19 C18 H18A 109.3
C2 C18 H18A 109.3
C19 C18 H18B 109.3
C2 C18 H18B 109.3
H18A C18 H18B 108.0
C20 C19 C18 107.9(5)
C20 C19 H19A 110.1
C18 C19 H19A 110.1
C20 C19 H19B 110.1
C18 C19 H19B 110.1
H19A C19 H19B 108.4
C17 C20 C19 107.0(5)
C17 C20 C15 110.1(6)
C19 C20 C15 114.2(5)
C17 C20 C21 110.5(5)
C19 C20 C21 104.4(6)
C15 C20 C21 110.5(5)
N4 C21 C7 105.0(5)
N4 C21 C20 111.2(5)
C7 C21 C20 109.7(5)
N4 C21 H21 110.3
C7 C21 H21 110.3
C20 C21 H21 110.3
C3 C22 C23 109.7(6)
C3 C22 H22 125.1
C23 C22 H22 125.1
O23 C23 C22 127.2(6)
O23 C23 C24 123.6(6)
C22 C23 C24 109.2(6)
C23 C24 C14 105.5(6)
C23 C24 H24A 110.6
C14 C24 H24A 110.6
C23 C24 H24B 110.6
C14 C24 H24B 110.6
H24A C24 H24B 108.8
O25 C25 O26 123.2(7)
O25 C25 C16 127.1(7)
O26 C25 C16 109.6(6)
O26 C26 H26A 109.5
O26 C26 H26B 109.5
H26A C26 H26B 109.5
O26 C26 H26C 109.5
H26A C26 H26C 109.5
H26B C26 H26C 109.5
Cl2 C27 Cl1 111.1(4)
Cl2 C27 H27A 109.4
Cl1 C27 H27A 109.4
Cl2 C27 H27B 109.4
Cl1 C27 H27B 109.4
H27A C27 H27B 108.0
C13 N1 C2 105.2(5)
C13 N1 H1 117(4)
C2 N1 H1 115(4)
C3 N4 C21 120.0(5)
C3 N4 C5 127.7(6)
C21 N4 C5 111.8(5)
C25 O26 C26 115.2(6)

loop_
_geom_bond_atom_site_label_1
_geom_bond_atom_site_label_2
_geom_bond_distance
C2 N1 1.474(9)
C2 C7 1.540(9)
C2 C16 1.557(10)
C2 C18 1.546(10)
C3 N4 1.311(8)
C3 C22 1.374(10)
C3 C14 1.516(9)
C5 N4 1.460(8)
C5 C6 1.519(9)
C5 H5A 0.9900
C5 H5B 0.9900
C6 C7 1.544(9)
C6 H6A 0.9900
C6 H6B 0.9900
C7 C8 1.519(9)
C7 C21 1.541(9)
C8 C9 1.384(10)
C8 C13 1.401(9)
C9 C10 1.403(10)
C9 H9 0.9500
C10 C11 1.381(9)
C10 H10 0.9500
C11 C12 1.392(10)
C11 H11 0.9500
C12 C13 1.393(9)
C12 H12 0.9500
C13 N1 1.409(9)
C14 C15 1.525(9)
C14 C24 1.547(9)
C14 H14 1.0000
C15 C20 1.543(9)
C15 H15A 0.9900
C15 H15B 0.9900
C16 C25 1.518(10)
C16 C17 1.537(10)
C16 H16 1.0000
C17 C20 1.542(9)
C17 H17A 0.9900
C17 H17B 0.9900
C18 C19 1.546(9)
C18 H18A 0.9900
C18 H18B 0.9900
C19 C20 1.538(9)
C19 H19A 0.9900
C19 H19B 0.9900
C20 C21 1.557(9)
C21 N4 1.459(8)
C21 H21 1.0000
C22 C23 1.433(9)
C22 H22 0.9500
C23 O23 1.247(8)
C23 C24 1.514(10)
C24 H24A 0.9900
C24 H24B 0.9900
C25 O25 1.200(9)
C25 O26 1.353(8)
C26 O26 1.448(8)
C26 H26A 0.9800
C26 H26B 0.9800
C26 H26C 0.9800
C27 Cl2 1.769(9)
C27 Cl1 1.783(8)
C27 H27A 0.9900
C27 H27B 0.9900
N1 H1 0.93(7)
